data_4511377
loop_
_publ_author_name
'Kodama, Koichi'
'Shitara, Hiroaki'
'Hirose, Takuji'

_publ_section_title
;
 Chirality Switching in Optical Resolution of Mandelic Acid in C1--C4
 Alcohols: Elucidation of Solvent Effects Based on X-ray Crystal
 Structures of Diastereomeric Salts
;
_journal_issue 7
_journal_name_full 'Crystal Growth &amp; Design'
_journal_page_first 3549
_journal_paper_doi 10.1021/cg500483p
_journal_volume 14
_journal_year 2014
_chemical_absolute_configuration syn
_chemical_formula_sum 'C26 H33 N O5'
_chemical_formula_weight 439.53
_chemical_name_systematic
;
 ?
;
_space_group_crystal_system orthorhombic
_space_group_IT_number 19
_space_group_name_Hall 'P 2ac 2ab'
_space_group_name_H-M_alt 'P 21 21 21'
_symmetry_space_group_name_Hall 'P 2ac 2ab'
_symmetry_space_group_name_H-M 'P 21 21 21'
_atom_sites_solution_hydrogens geom
_audit_creation_method SHELXL-2013
_cell_angle_alpha 90
_cell_angle_beta 90
_cell_angle_gamma 90
_cell_formula_units_Z 4
_cell_length_a 5.8583(11)
_cell_length_b 16.932(3)
_cell_length_c 24.245(4)
_cell_measurement_temperature 200(2)
_cell_volume 2404.9(7)
_computing_structure_refinement 'SHELXL-2013 (Sheldrick, 2013)'
_diffrn_ambient_temperature 200(2)
_diffrn_measured_fraction_theta_full 0.975
_diffrn_measured_fraction_theta_max 1.000
_diffrn_measurement_device_type CCD
_diffrn_measurement_method \w
_diffrn_radiation_type MoK\a
_diffrn_radiation_wavelength 0.71073
_diffrn_reflns_av_R_equivalents 0.2037
_diffrn_reflns_av_unetI/netI 0.1849
_diffrn_reflns_Laue_measured_fraction_full 0.975
_diffrn_reflns_Laue_measured_fraction_max 1.000
_diffrn_reflns_limit_h_max 6
_diffrn_reflns_limit_h_min -6
_diffrn_reflns_limit_k_max 20
_diffrn_reflns_limit_k_min -19
_diffrn_reflns_limit_l_max 14
_diffrn_reflns_limit_l_min -28
_diffrn_reflns_number 11501
_diffrn_reflns_point_group_measured_fraction_full 0.974
_diffrn_reflns_point_group_measured_fraction_max 1.000
_diffrn_reflns_theta_full 25.242
_diffrn_reflns_theta_max 24.995
_diffrn_reflns_theta_min 1.467
_exptl_absorpt_coefficient_mu 0.083
_exptl_absorpt_correction_T_max 0.998
_exptl_absorpt_correction_T_min 0.880
_exptl_absorpt_correction_type multi-scan
_exptl_crystal_colour colorless
_exptl_crystal_density_diffrn 1.214
_exptl_crystal_description needle
_exptl_crystal_F_000 944
_exptl_crystal_size_max 0.280
_exptl_crystal_size_mid 0.020
_exptl_crystal_size_min 0.020
_refine_diff_density_max 0.246
_refine_diff_density_min -0.240
_refine_diff_density_rms 0.059
_refine_ls_abs_structure_details
;
 Flack x determined using 666 quotients [(I+)-(I-)]/[(I+)+(I-)]
 (Parsons and Flack (2004), Acta Cryst. A60, s61).
;
_refine_ls_abs_structure_Flack -0.8(10)
_refine_ls_extinction_method none
_refine_ls_goodness_of_fit_ref 0.788
_refine_ls_hydrogen_treatment constr
_refine_ls_matrix_type full
_refine_ls_number_parameters 295
_refine_ls_number_reflns 4219
_refine_ls_number_restraints 0
_refine_ls_restrained_S_all 0.788
_refine_ls_R_factor_all 0.1116
_refine_ls_R_factor_gt 0.0581
_refine_ls_shift/su_max 0.000
_refine_ls_shift/su_mean 0.000
_refine_ls_structure_factor_coef Fsqd
_refine_ls_weighting_details 'w=1/[\s^2^(Fo^2^)+(0.0344P)^2^] where P=(Fo^2^+2Fc^2^)/3'
_refine_ls_weighting_scheme calc
_refine_ls_wR_factor_gt 0.1146
_refine_ls_wR_factor_ref 0.1327
_reflns_Friedel_coverage 0.718
_reflns_Friedel_fraction_full 0.972
_reflns_Friedel_fraction_max 1.000
_reflns_number_gt 2267
_reflns_number_total 4219
_reflns_threshold_expression 'I > 2\s(I)'
_cod_data_source_file (R)-MA_(1R2S)-ADPE_tBuOH.cif
_cod_data_source_block (R)-MA_(1R,2S)-ADPE_tBuOH
_cod_depositor_comments 'Adding full bibliography for 4511364--4511381.cif.'
_cod_original_cell_volume 2404.9(8)
_cod_database_code 4511377
_shelx_space_group_comment
;
The symmetry employed for this shelxl refinement is uniquely defined
by the following loop, which should always be used as a source of
symmetry information in preference to the above space-group names.
They are only intended as comments.
;
_shelx_estimated_absorpt_t_min 0.977
_shelx_estimated_absorpt_t_max 0.998
_shelxl_version_number 2013-4

loop_
_space_group_symop_operation_xyz
'x, y, z'
'-x+1/2, -y, z+1/2'
'x+1/2, -y+1/2, -z'
'-x, y+1/2, -z+1/2'

loop_
_atom_site_label
_atom_site_type_symbol
_atom_site_fract_x
_atom_site_fract_y
_atom_site_fract_z
_atom_site_U_iso_or_equiv
_atom_site_adp_type
_atom_site_occupancy
_atom_site_site_symmetry_order
_atom_site_calc_flag
_atom_site_refinement_flags_posn
_atom_site_refinement_flags_adp
O1 O 0.5722(6) 0.1637(2) 0.14241(16) 0.0382(10) Uani 1 1 d . .
H1 H 0.6400 0.2047 0.1319 0.057 Uiso 1 1 calc R U
O2 O -0.1948(6) 0.2836(2) 0.10318(17) 0.0473(11) Uani 1 1 d . .
O3 O 0.0935(6) 0.3802(2) -0.00806(14) 0.0355(9) Uani 1 1 d . .
H2 H 0.1891 0.3433 -0.0089 0.053 Uiso 1 1 calc R U
N1 N 0.1994(7) 0.1101(3) 0.07926(16) 0.0330(12) Uani 1 1 d . .
H31 H 0.1596 0.1644 0.0623 0.049 Uiso 1 1 calc R U
H32 H 0.0837 0.0684 0.0656 0.049 Uiso 1 1 calc R U
H33 H 0.3620 0.0939 0.0673 0.049 Uiso 1 1 calc R U
O4 O 0.0096(6) 0.2392(2) 0.03178(16) 0.0440(11) Uani 1 1 d . .
C1 C 0.3230(9) 0.3913(3) 0.1020(2) 0.0305(13) Uani 1 1 d . .
H3 H 0.3879 0.3496 0.0810 0.037 Uiso 1 1 calc R U
C2 C 0.2479(8) 0.0358(3) 0.1664(2) 0.0250(12) Uani 1 1 d . .
C3 C 0.1109(8) 0.4183(3) 0.0885(2) 0.0251(13) Uani 1 1 d . .
C4 C -0.0777(9) 0.2926(3) 0.0610(2) 0.0321(13) Uani 1 1 d . .
O5 O -0.0962(8) -0.0057(2) 0.0393(2) 0.0684(14) Uani 1 1 d . .
H4 H -0.2123 0.0173 0.0268 0.103 Uiso 1 1 calc R U
C5 C 0.3243(9) 0.1966(3) 0.2212(2) 0.0292(13) Uani 1 1 d . .
C6 C 0.0210(9) 0.4828(3) 0.1171(2) 0.0335(14) Uani 1 1 d . .
H5 H -0.1242 0.5036 0.1074 0.040 Uiso 1 1 calc R U
C7 C 0.3480(9) 0.1831(3) 0.1589(2) 0.0301(13) Uani 1 1 d . .
H6 H 0.3001 0.2323 0.1392 0.036 Uiso 1 1 calc R U
C8 C 0.0928(9) 0.0026(3) 0.2035(2) 0.0343(14) Uani 1 1 d . .
H7 H -0.0467 0.0289 0.2113 0.041 Uiso 1 1 calc R U
C9 C 0.3557(10) 0.4876(3) 0.1744(2) 0.0422(16) Uani 1 1 d . .
H8 H 0.4389 0.5110 0.2038 0.051 Uiso 1 1 calc R U
C10 C 0.4641(10) 0.1828(4) 0.3139(3) 0.0458(16) Uani 1 1 d . .
H9 H 0.5809 0.1666 0.3386 0.055 Uiso 1 1 calc R U
C11 C 0.4472(9) 0.4232(3) 0.1456(2) 0.0372(15) Uani 1 1 d . .
H10 H 0.5912 0.4017 0.1556 0.045 Uiso 1 1 calc R U
C12 C 0.1888(9) 0.1155(3) 0.1416(2) 0.0293(13) Uani 1 1 d . .
H11 H 0.0293 0.1295 0.1526 0.035 Uiso 1 1 calc R U
C13 C 0.4935(9) 0.1729(3) 0.2567(2) 0.0377(15) Uani 1 1 d . .
H12 H 0.6296 0.1499 0.2428 0.045 Uiso 1 1 calc R U
C14 C -0.0278(8) 0.3784(3) 0.0440(2) 0.0297(14) Uani 1 1 d . .
H13 H -0.1758 0.4072 0.0396 0.036 Uiso 1 1 calc R U
C15 C 0.1470(10) 0.5165(3) 0.1601(2) 0.0414(15) Uani 1 1 d . .
H14 H 0.0859 0.5602 0.1796 0.050 Uiso 1 1 calc R U
C16 C 0.1427(10) -0.0689(3) 0.2288(2) 0.0408(16) Uani 1 1 d . .
H15 H 0.0386 -0.0912 0.2545 0.049 Uiso 1 1 calc R U
C17 C 0.4954(10) -0.0748(3) 0.1798(2) 0.0401(16) Uani 1 1 d . .
H16 H 0.6331 -0.1019 0.1713 0.048 Uiso 1 1 calc R U
C18 C 0.4479(9) -0.0032(3) 0.1553(2) 0.0336(13) Uani 1 1 d . .
H17 H 0.5550 0.0194 0.1305 0.040 Uiso 1 1 calc R U
C19 C 0.1281(9) 0.2313(3) 0.2418(2) 0.0387(14) Uani 1 1 d . .
H18 H 0.0139 0.2495 0.2170 0.046 Uiso 1 1 calc R U
C20 C 0.3418(10) -0.1070(3) 0.2168(2) 0.0407(15) Uani 1 1 d . .
H19 H 0.3752 -0.1561 0.2339 0.049 Uiso 1 1 calc R U
C21 C -0.0968(9) -0.0870(3) 0.0217(2) 0.0349(14) Uani 1 1 d . .
C22 C 0.0335(9) -0.1293(3) 0.0667(2) 0.0448(16) Uani 1 1 d . .
H20 H 0.1887 -0.1080 0.0689 0.067 Uiso 1 1 calc R U
H21 H 0.0403 -0.1859 0.0583 0.067 Uiso 1 1 calc R U
H22 H -0.0443 -0.1215 0.1021 0.067 Uiso 1 1 calc R U
C23 C 0.2672(10) 0.2158(3) 0.3340(2) 0.0432(16) Uani 1 1 d . .
H23 H 0.2482 0.2222 0.3727 0.052 Uiso 1 1 calc R U
C24 C 0.0963(10) 0.2398(3) 0.2986(2) 0.0446(16) Uani 1 1 d . .
H24 H -0.0411 0.2617 0.3127 0.054 Uiso 1 1 calc R U
C25 C -0.3403(10) -0.1134(5) 0.0180(3) 0.069(2) Uani 1 1 d . .
H25 H -0.4128 -0.1081 0.0543 0.103 Uiso 1 1 calc R U
H26 H -0.3459 -0.1687 0.0063 0.103 Uiso 1 1 calc R U
H27 H -0.4217 -0.0805 -0.0088 0.103 Uiso 1 1 calc R U
C26 C 0.0249(11) -0.0940(5) -0.0326(3) 0.071(2) Uani 1 1 d . .
H28 H -0.0497 -0.0600 -0.0599 0.106 Uiso 1 1 calc R U
H29 H 0.0195 -0.1490 -0.0453 0.106 Uiso 1 1 calc R U
H30 H 0.1843 -0.0777 -0.0282 0.106 Uiso 1 1 calc R U

loop_
_atom_site_aniso_label
_atom_site_aniso_U_11
_atom_site_aniso_U_22
_atom_site_aniso_U_33
_atom_site_aniso_U_23
_atom_site_aniso_U_13
_atom_site_aniso_U_12
O1 0.041(2) 0.031(2) 0.043(2) 0.002(2) 0.010(2) -0.0057(18)
O2 0.061(3) 0.035(2) 0.046(3) 0.007(2) 0.020(2) -0.008(2)
O3 0.053(3) 0.031(2) 0.023(2) 0.0046(18) 0.0022(19) -0.0002(17)
N1 0.054(3) 0.028(3) 0.017(2) 0.002(2) 0.000(2) 0.003(2)
O4 0.072(3) 0.027(2) 0.033(2) 0.000(2) 0.003(2) 0.006(2)
C1 0.036(3) 0.030(3) 0.025(3) 0.004(3) 0.000(3) -0.006(3)
C2 0.033(3) 0.020(3) 0.021(3) -0.002(3) -0.001(3) -0.003(2)
C3 0.025(3) 0.024(3) 0.026(3) 0.003(2) 0.003(3) -0.003(2)
C4 0.035(3) 0.030(3) 0.031(3) 0.005(3) -0.006(3) -0.005(3)
O5 0.092(4) 0.038(3) 0.076(3) -0.009(3) -0.047(3) 0.016(2)
C5 0.040(3) 0.020(3) 0.028(3) -0.002(3) 0.002(3) -0.006(2)
C6 0.040(3) 0.031(3) 0.030(3) 0.006(3) 0.002(3) -0.002(3)
C7 0.045(4) 0.021(3) 0.025(3) 0.004(3) 0.000(3) -0.001(2)
C8 0.044(3) 0.032(3) 0.026(3) 0.000(3) 0.007(3) 0.000(3)
C9 0.064(4) 0.036(4) 0.027(3) 0.005(3) -0.006(3) -0.011(3)
C10 0.059(4) 0.045(4) 0.034(3) -0.001(3) -0.017(3) 0.011(3)
C11 0.044(4) 0.036(3) 0.031(3) 0.008(3) -0.003(3) -0.008(3)
C12 0.044(3) 0.028(3) 0.015(3) 0.001(3) 0.005(2) 0.000(3)
C13 0.044(4) 0.033(3) 0.037(4) -0.002(3) -0.006(3) 0.004(3)
C14 0.037(3) 0.026(3) 0.026(3) 0.004(3) 0.002(3) 0.001(2)
C15 0.060(4) 0.034(4) 0.029(3) -0.003(3) 0.007(3) -0.001(3)
C16 0.063(4) 0.030(4) 0.030(3) 0.002(3) 0.004(3) -0.008(3)
C17 0.055(4) 0.027(3) 0.038(4) -0.003(3) -0.003(3) 0.002(3)
C18 0.041(3) 0.029(3) 0.031(3) 0.001(3) 0.000(3) -0.004(3)
C19 0.045(4) 0.039(4) 0.031(3) 0.000(3) -0.006(3) 0.010(3)
C20 0.062(4) 0.026(3) 0.034(3) 0.002(3) -0.008(3) 0.003(3)
C21 0.040(4) 0.034(3) 0.031(3) -0.003(3) 0.002(3) 0.002(3)
C22 0.052(4) 0.045(4) 0.037(3) 0.008(3) -0.002(3) 0.005(3)
C23 0.066(4) 0.037(4) 0.027(3) -0.002(3) -0.001(3) 0.009(3)
C24 0.055(4) 0.038(4) 0.041(4) -0.008(3) 0.003(3) 0.010(3)
C25 0.059(5) 0.082(6) 0.065(5) 0.000(5) -0.004(4) -0.015(4)
C26 0.081(5) 0.094(6) 0.037(4) 0.017(4) 0.010(4) 0.012(4)

loop_
_atom_type_symbol
_atom_type_description
_atom_type_scat_dispersion_real
_atom_type_scat_dispersion_imag
_atom_type_scat_source
C C 0.0033 0.0016 'International Tables Vol C Tables 4.2.6.8 and 6.1.1.4'
H H 0.0000 0.0000 'International Tables Vol C Tables 4.2.6.8 and 6.1.1.4'
N N 0.0061 0.0033 'International Tables Vol C Tables 4.2.6.8 and 6.1.1.4'
O O 0.0106 0.0060 'International Tables Vol C Tables 4.2.6.8 and 6.1.1.4'

loop_
_geom_angle_atom_site_label_1
_geom_angle_atom_site_label_2
_geom_angle_atom_site_label_3
_geom_angle
C7 O1 H1 109.5
C14 O3 H2 109.5
C12 N1 H31 109.5
C12 N1 H32 109.5
H31 N1 H32 109.5
C12 N1 H33 109.5
H31 N1 H33 109.5
H32 N1 H33 109.5
C3 C1 C11 121.9(5)
C3 C1 H3 119.1
C11 C1 H3 119.1
C18 C2 C8 119.2(5)
C18 C2 C12 123.1(5)
C8 C2 C12 117.7(5)
C1 C3 C6 119.2(5)
C1 C3 C14 120.8(5)
C6 C3 C14 120.1(5)
O2 C4 O4 127.0(5)
O2 C4 C14 116.2(5)
O4 C4 C14 116.8(5)
C21 O5 H4 109.5
C13 C5 C19 119.9(5)
C13 C5 C7 120.5(5)
C19 C5 C7 119.6(5)
C15 C6 C3 119.3(5)
C15 C6 H5 120.4
C3 C6 H5 120.4
O1 C7 C12 108.3(4)
O1 C7 C5 113.4(4)
C12 C7 C5 109.0(4)
O1 C7 H6 108.7
C12 C7 H6 108.7
C5 C7 H6 108.7
C16 C8 C2 119.9(5)
C16 C8 H7 120.0
C2 C8 H7 120.0
C15 C9 C11 119.7(5)
C15 C9 H8 120.1
C11 C9 H8 120.1
C23 C10 C13 120.1(5)
C23 C10 H9 120.0
C13 C10 H9 120.0
C1 C11 C9 118.7(5)
C1 C11 H10 120.7
C9 C11 H10 120.7
N1 C12 C2 109.4(4)
N1 C12 C7 107.0(4)
C2 C12 C7 114.6(4)
N1 C12 H11 108.6
C2 C12 H11 108.6
C7 C12 H11 108.6
C5 C13 C10 119.6(5)
C5 C13 H12 120.2
C10 C13 H12 120.2
O3 C14 C3 110.4(4)
O3 C14 C4 110.3(4)
C3 C14 C4 109.4(4)
O3 C14 H13 108.9
C3 C14 H13 108.9
C4 C14 H13 108.9
C9 C15 C6 121.2(6)
C9 C15 H14 119.4
C6 C15 H14 119.4
C20 C16 C8 119.8(5)
C20 C16 H15 120.1
C8 C16 H15 120.1
C20 C17 C18 119.7(6)
C20 C17 H16 120.2
C18 C17 H16 120.2
C2 C18 C17 120.8(5)
C2 C18 H17 119.6
C17 C18 H17 119.6
C5 C19 C24 120.6(5)
C5 C19 H18 119.7
C24 C19 H18 119.7
C16 C20 C17 120.6(6)
C16 C20 H19 119.7
C17 C20 H19 119.7
O5 C21 C25 107.7(4)
O5 C21 C26 109.5(5)
C25 C21 C26 112.2(6)
O5 C21 C22 103.7(5)
C25 C21 C22 112.5(5)
C26 C21 C22 110.9(5)
C21 C22 H20 109.5
C21 C22 H21 109.5
H20 C22 H21 109.5
C21 C22 H22 109.5
H20 C22 H22 109.5
H21 C22 H22 109.5
C10 C23 C24 120.6(5)
C10 C23 H23 119.7
C24 C23 H23 119.7
C23 C24 C19 119.1(5)
C23 C24 H24 120.4
C19 C24 H24 120.4
C21 C25 H25 109.5
C21 C25 H26 109.5
H25 C25 H26 109.5
C21 C25 H27 109.5
H25 C25 H27 109.5
H26 C25 H27 109.5
C21 C26 H28 109.5
C21 C26 H29 109.5
H28 C26 H29 109.5
C21 C26 H30 109.5
H28 C26 H30 109.5
H29 C26 H30 109.5

loop_
_geom_bond_atom_site_label_1
_geom_bond_atom_site_label_2
_geom_bond_distance
O1 C7 1.412(5)
O1 H1 0.8400
O2 C4 1.241(6)
O3 C14 1.448(6)
O3 H2 0.8400
N1 C12 1.515(6)
N1 H31 1.0330
N1 H32 1.0330
N1 H33 1.0330
O4 C4 1.257(6)
C1 C3 1.363(7)
C1 C11 1.392(7)
C1 H3 0.9500
C2 C18 1.371(7)
C2 C8 1.397(7)
C2 C12 1.517(7)
C3 C6 1.398(7)
C3 C14 1.511(7)
C4 C14 1.538(7)
O5 C21 1.442(6)
O5 H4 0.8400
C5 C13 1.373(7)
C5 C19 1.383(7)
C5 C7 1.535(7)
C6 C15 1.398(7)
C6 H5 0.9500
C7 C12 1.535(7)
C7 H6 1.0000
C8 C16 1.389(7)
C8 H7 0.9500
C9 C15 1.362(7)
C9 C11 1.402(8)
C9 H8 0.9500
C10 C23 1.371(7)
C10 C13 1.407(8)
C10 H9 0.9500
C11 H10 0.9500
C12 H11 1.0000
C13 H12 0.9500
C14 H13 1.0000
C15 H14 0.9500
C16 C20 1.365(7)
C16 H15 0.9500
C17 C20 1.382(7)
C17 C18 1.378(7)
C17 H16 0.9500
C18 H17 0.9500
C19 C24 1.397(8)
C19 H18 0.9500
C20 H19 0.9500
C21 C25 1.497(7)
C21 C26 1.502(8)
C21 C22 1.513(8)
C22 H20 0.9800
C22 H21 0.9800
C22 H22 0.9800
C23 C24 1.380(7)
C23 H23 0.9500
C24 H24 0.9500
C25 H25 0.9800
C25 H26 0.9800
C25 H27 0.9800
C26 H28 0.9800
C26 H29 0.9800
C26 H30 0.9800

loop_
_geom_torsion_atom_site_label_1
_geom_torsion_atom_site_label_2
_geom_torsion_atom_site_label_3
_geom_torsion_atom_site_label_4
_geom_torsion
C11 C1 C3 C6 4.0(8)
C11 C1 C3 C14 -175.1(5)
C1 C3 C6 C15 -2.3(7)
C14 C3 C6 C15 176.8(5)
C13 C5 C7 O1 -14.7(7)
C19 C5 C7 O1 167.0(5)
C13 C5 C7 C12 106.1(5)
C19 C5 C7 C12 -72.3(6)
C18 C2 C8 C16 0.3(7)
C12 C2 C8 C16 -177.7(5)
C3 C1 C11 C9 -3.5(8)
C15 C9 C11 C1 1.3(8)
C18 C2 C12 N1 56.2(6)
C8 C2 C12 N1 -126.0(5)
C18 C2 C12 C7 -64.0(7)
C8 C2 C12 C7 113.9(5)
O1 C7 C12 N1 -62.0(5)
C5 C7 C12 N1 174.2(4)
O1 C7 C12 C2 59.5(5)
C5 C7 C12 C2 -64.4(6)
C19 C5 C13 C10 1.1(8)
C7 C5 C13 C10 -177.3(5)
C23 C10 C13 C5 0.2(9)
C1 C3 C14 O3 -59.3(6)
C6 C3 C14 O3 121.6(5)
C1 C3 C14 C4 62.3(6)
C6 C3 C14 C4 -116.8(5)
O2 C4 C14 O3 -175.3(5)
O4 C4 C14 O3 6.7(6)
O2 C4 C14 C3 63.0(6)
O4 C4 C14 C3 -115.0(5)
C11 C9 C15 C6 0.2(8)
C3 C6 C15 C9 0.2(8)
C2 C8 C16 C20 -1.0(8)
C8 C2 C18 C17 0.8(8)
C12 C2 C18 C17 178.6(5)
C20 C17 C18 C2 -1.3(8)
C13 C5 C19 C24 -2.4(8)
C7 C5 C19 C24 176.0(5)
C8 C16 C20 C17 0.5(8)
C18 C17 C20 C16 0.6(8)
C13 C10 C23 C24 -0.1(9)
C10 C23 C24 C19 -1.2(9)
C5 C19 C24 C23 2.4(9)
